data_4068115
loop_
_publ_author_name
'Benjamin, Sophie L.'
'Levason, William'
'Reid, Gillian'
'Warr, Robert P.'

_publ_section_title
;
 Halostibines SbMeX2and SbMe2X: Lewis Acids or Lewis Bases?
;
_journal_issue 3
_journal_name_full Organometallics
_journal_page_first 1025
_journal_paper_doi 10.1021/om2010996
_journal_volume 31
_journal_year 2012
_chemical_formula_moiety 'C7 H6 Br Mn O5 Sb 1+, C F3 O3 S 1-'
_chemical_formula_sum 'C8 H6 Br F3 Mn O8 S Sb'
_chemical_formula_weight 575.79
_chemical_name_systematic
; 
 pentacarbonyl(bromo(dimethyl)stibine)manganese(I) trifluoromethanesulfonate   
;
_space_group_IT_number 14
_space_group_name_Hall '-P 2ybc'
_symmetry_cell_setting monoclinic
_symmetry_space_group_name_Hall '-P 2ybc'
_symmetry_space_group_name_H-M 'P 1 21/c 1'
_atom_sites_solution_hydrogens geom
_atom_sites_solution_primary direct
_atom_sites_solution_secondary difmap
_audit_creation_date 2011-03-02
_audit_creation_method 'SHELXL-97 + hand edit'
_cell_angle_alpha 90.00
_cell_angle_beta 93.553(7)
_cell_angle_gamma 90.00
_cell_formula_units_Z 4
_cell_length_a 13.023(2)
_cell_length_b 7.6958(14)
_cell_length_c 16.455(3)
_cell_measurement_reflns_used 23401
_cell_measurement_temperature 120(2)
_cell_measurement_theta_max 27.48
_cell_measurement_theta_min 2.91
_cell_volume 1646.0(5)
_computing_cell_refinement 'DENZO (Otwinowski & Minor, 1997)'
_computing_data_collection 'COLLECT (Hooft, R.W.W., 1998)'
_computing_data_reduction 'DENZO (Otwinowski & Minor, 1997)'
_computing_structure_refinement 'SHELXL-97 (Sheldrick, 1997)'
_computing_structure_solution 'SHELXS-97 (Sheldrick, 1997)'
_diffrn_ambient_temperature 120(2)
_diffrn_measured_fraction_theta_full 0.984
_diffrn_measured_fraction_theta_max 0.984
_diffrn_measurement_device_type 'Bruker-Nonius 95mm CCD camera on \k-goniostat'
_diffrn_measurement_method '\f & \w scans'
_diffrn_radiation_monochromator graphite
_diffrn_radiation_source 'Bruker-Nonius FR591 rotating anode'
_diffrn_radiation_type MoK\a
_diffrn_radiation_wavelength 0.71073
_diffrn_reflns_av_R_equivalents 0.0337
_diffrn_reflns_av_sigmaI/netI 0.0276
_diffrn_reflns_limit_h_max 16
_diffrn_reflns_limit_h_min -16
_diffrn_reflns_limit_k_max 9
_diffrn_reflns_limit_k_min -9
_diffrn_reflns_limit_l_max 21
_diffrn_reflns_limit_l_min -21
_diffrn_reflns_number 18193
_diffrn_reflns_theta_full 27.53
_diffrn_reflns_theta_max 27.53
_diffrn_reflns_theta_min 2.92
_diffrn_standards_number 0
_exptl_absorpt_coefficient_mu 5.026
_exptl_absorpt_correction_T_max 1.0000
_exptl_absorpt_correction_T_min 0.8494
_exptl_absorpt_correction_type multi-scan
_exptl_absorpt_process_details 'G.M. Sheldrick, (2007). SADABS. Version 2007/2. Bruker AXS Inc.'
_exptl_crystal_colour yellow
_exptl_crystal_density_diffrn 2.323
_exptl_crystal_density_method 'not measured'
_exptl_crystal_description block
_exptl_crystal_F_000 1088
_exptl_crystal_size_max 0.15
_exptl_crystal_size_mid 0.15
_exptl_crystal_size_min 0.06
_refine_diff_density_max 1.715
_refine_diff_density_min -1.876
_refine_diff_density_rms 0.173
_refine_ls_extinction_coef 0.0104(13)
_refine_ls_extinction_expression Fc^*^=kFc[1+0.001xFc^2^\l^3^/sin(2\q)]^-1/4^
_refine_ls_extinction_method SHELXL
_refine_ls_goodness_of_fit_ref 1.128
_refine_ls_hydrogen_treatment constr
_refine_ls_matrix_type full
_refine_ls_number_parameters 235
_refine_ls_number_reflns 3727
_refine_ls_number_restraints 0
_refine_ls_restrained_S_all 1.128
_refine_ls_R_factor_all 0.0666
_refine_ls_R_factor_gt 0.0608
_refine_ls_shift/su_max 0.001
_refine_ls_shift/su_mean 0.000
_refine_ls_structure_factor_coef Fsqd
_refine_ls_weighting_details 'w=1/[\s^2^(Fo^2^)+(0.0549P)^2^+15.1265P] where P=(Fo^2^+2Fc^2^)/3'
_refine_ls_weighting_scheme calc
_refine_ls_wR_factor_gt 0.1541
_refine_ls_wR_factor_ref 0.1584
_reflns_number_gt 3388
_reflns_number_total 3727
_reflns_threshold_expression I>2sigma(I)
_cod_data_source_file om2010996_si_002.cif
_cod_data_source_block 11slbrpw13x
_cod_original_sg_symbol_H-M 'P 21/c'
_cod_database_code 4068115

loop_
_symmetry_equiv_pos_as_xyz
'x, y, z'
'-x, y+1/2, -z+1/2'
'-x, -y, -z'
'x, -y-1/2, z-1/2'

loop_
_atom_site_label
_atom_site_type_symbol
_atom_site_fract_x
_atom_site_fract_y
_atom_site_fract_z
_atom_site_U_iso_or_equiv
_atom_site_adp_type
_atom_site_occupancy
_atom_site_symmetry_multiplicity
_atom_site_calc_flag
_atom_site_refinement_flags
Mn1 Mn 0.15022(7) 0.30873(12) 0.63354(6) 0.0319(3) Uani 1 1 d .
Sb1 Sb 0.32905(4) 0.22003(8) 0.58755(3) 0.0451(2) Uani 1 1 d .
Br1 Br 0.44691(7) 0.41205(16) 0.67223(7) 0.0696(4) Uani 1 1 d .
O1 O -0.0417(4) 0.4405(8) 0.7009(3) 0.0505(13) Uani 1 1 d .
O2 O 0.2342(5) 0.2144(7) 0.8018(3) 0.0474(13) Uani 1 1 d .
O3 O 0.0634(6) -0.0517(7) 0.6167(3) 0.0582(16) Uani 1 1 d .
O4 O 0.0799(4) 0.3557(7) 0.4567(3) 0.0468(13) Uani 1 1 d .
O5 O 0.2223(6) 0.6763(8) 0.6541(5) 0.080(3) Uani 1 1 d .
C1 C 0.0286(6) 0.3871(10) 0.6729(4) 0.0388(15) Uani 1 1 d .
C2 C 0.2023(6) 0.2529(9) 0.7387(5) 0.0389(15) Uani 1 1 d .
C3 C 0.0982(6) 0.0797(10) 0.6220(4) 0.0415(16) Uani 1 1 d .
C5 C 0.1978(6) 0.5374(11) 0.6438(6) 0.052(2) Uani 1 1 d .
C4 C 0.1064(5) 0.3421(9) 0.5232(5) 0.0386(15) Uani 1 1 d .
C6 C 0.3907(7) 0.2890(13) 0.4766(5) 0.053(2) Uani 1 1 d .
H6A H 0.3589 0.3973 0.4564 0.079 Uiso 1 1 calc R
H6B H 0.3767 0.1962 0.4366 0.079 Uiso 1 1 calc R
H6C H 0.4652 0.3054 0.4853 0.079 Uiso 1 1 calc R
C7 C 0.3982(7) -0.0142(12) 0.6305(6) 0.057(2) Uani 1 1 d .
H7A H 0.3697 -0.0472 0.6820 0.086 Uiso 1 1 calc R
H7B H 0.4727 0.0026 0.6392 0.086 Uiso 1 1 calc R
H7C H 0.3843 -0.1064 0.5902 0.086 Uiso 1 1 calc R
S1 S 0.2237(3) 0.6892(4) 0.96296(19) 0.0295(6) Uani 0.50 1 d P
C8 C 0.2429(9) 0.6733(16) 0.8538(7) 0.027(2) Uiso 0.50 1 d P
O6 O 0.3045(14) 0.792(2) 0.9974(10) 0.059(4) Uani 0.50 1 d P
O7 O 0.1234(5) 0.7574(7) 0.9635(4) 0.0509(14) Uani 0.50 1 d P
O8 O 0.2244(4) 0.4973(7) 0.9840(3) 0.0449(12) Uani 0.50 1 d P
F1 F 0.1639(9) 0.5991(15) 0.8127(7) 0.040(2) Uani 0.50 1 d P
F2 F 0.2623(5) 0.8418(7) 0.8309(4) 0.0700(16) Uani 0.50 1 d P
F3 F 0.3361(5) 0.5914(8) 0.8452(4) 0.0747(18) Uani 0.50 1 d P
S2 S 0.1776(3) 0.6184(5) 0.9229(2) 0.0417(8) Uani 0.50 1 d P
C9 C 0.2942(15) 0.722(2) 0.8912(11) 0.054(4) Uiso 0.50 1 d P
O9 O 0.1340(11) 0.5624(17) 0.8432(9) 0.046(3) Uani 0.50 1 d P
O10 O 0.1234(5) 0.7574(7) 0.9635(4) 0.0509(14) Uani 0.50 1 d P
O11 O 0.2244(4) 0.4973(7) 0.9840(3) 0.0449(12) Uani 0.50 1 d P
F4 F 0.3465(12) 0.783(2) 0.9626(10) 0.076(5) Uani 0.50 1 d P
F5 F 0.2623(5) 0.8418(7) 0.8309(4) 0.0700(16) Uani 0.50 1 d P
F6 F 0.3361(5) 0.5914(8) 0.8452(4) 0.0747(18) Uani 0.50 1 d P

loop_
_atom_site_aniso_label
_atom_site_aniso_U_11
_atom_site_aniso_U_22
_atom_site_aniso_U_33
_atom_site_aniso_U_23
_atom_site_aniso_U_13
_atom_site_aniso_U_12
Mn1 0.0293(5) 0.0282(5) 0.0370(5) 0.0095(4) -0.0073(4) -0.0077(4)
Sb1 0.0299(3) 0.0609(4) 0.0438(3) 0.0114(2) -0.00406(19) -0.0044(2)
Br1 0.0443(5) 0.0907(8) 0.0722(7) -0.0155(5) -0.0092(4) -0.0189(5)
O1 0.039(3) 0.070(4) 0.042(3) -0.007(3) -0.005(2) 0.001(3)
O2 0.062(3) 0.040(3) 0.037(3) 0.003(2) -0.015(2) 0.002(2)
O3 0.091(5) 0.040(3) 0.044(3) 0.002(2) 0.010(3) -0.034(3)
O4 0.055(3) 0.040(3) 0.044(3) 0.014(2) -0.009(2) -0.006(2)
O5 0.079(5) 0.036(3) 0.120(6) 0.029(4) -0.043(4) -0.028(3)
C1 0.039(4) 0.040(4) 0.035(3) -0.001(3) -0.011(3) -0.005(3)
C2 0.040(4) 0.027(3) 0.050(4) -0.003(3) -0.004(3) -0.005(3)
C3 0.044(4) 0.050(4) 0.030(3) 0.005(3) 0.001(3) -0.013(3)
C5 0.041(4) 0.045(4) 0.068(5) 0.022(4) -0.018(4) -0.009(3)
C4 0.035(3) 0.032(3) 0.048(4) 0.012(3) -0.002(3) -0.005(3)
C6 0.045(4) 0.067(6) 0.046(4) 0.005(4) 0.002(3) -0.019(4)
C7 0.043(4) 0.060(5) 0.066(5) 0.006(4) -0.011(4) -0.009(4)
S1 0.0379(16) 0.0173(12) 0.0317(14) -0.0097(11) -0.0097(12) 0.0017(11)
O6 0.069(11) 0.046(7) 0.061(10) -0.011(7) -0.014(7) -0.028(7)
O7 0.059(3) 0.047(3) 0.048(3) 0.003(2) 0.010(3) 0.024(3)
O8 0.042(3) 0.038(3) 0.055(3) 0.009(2) 0.002(2) 0.014(2)
F1 0.042(6) 0.040(6) 0.038(6) -0.006(4) 0.001(4) -0.005(4)
F2 0.070(3) 0.045(3) 0.097(4) 0.025(3) 0.027(3) 0.012(3)
F3 0.070(4) 0.076(4) 0.082(4) 0.015(3) 0.035(3) 0.038(3)
S2 0.0364(17) 0.0406(18) 0.048(2) 0.0012(16) 0.0011(15) 0.0081(15)
O9 0.053(8) 0.032(6) 0.050(8) -0.016(6) -0.017(6) 0.005(6)
O10 0.059(3) 0.047(3) 0.048(3) 0.003(2) 0.010(3) 0.024(3)
O11 0.042(3) 0.038(3) 0.055(3) 0.009(2) 0.002(2) 0.014(2)
F4 0.065(9) 0.074(9) 0.084(11) 0.017(8) -0.041(7) -0.025(8)
F5 0.070(3) 0.045(3) 0.097(4) 0.025(3) 0.027(3) 0.012(3)
F6 0.070(4) 0.076(4) 0.082(4) 0.015(3) 0.035(3) 0.038(3)

loop_
_atom_type_symbol
_atom_type_description
_atom_type_scat_dispersion_real
_atom_type_scat_dispersion_imag
_atom_type_scat_source
C C 0.0033 0.0016 'International Tables Vol C Tables 4.2.6.8 and 6.1.1.4'
H H 0.0000 0.0000 'International Tables Vol C Tables 4.2.6.8 and 6.1.1.4'
O O 0.0106 0.0060 'International Tables Vol C Tables 4.2.6.8 and 6.1.1.4'
F F 0.0171 0.0103 'International Tables Vol C Tables 4.2.6.8 and 6.1.1.4'
S S 0.1246 0.1234 'International Tables Vol C Tables 4.2.6.8 and 6.1.1.4'
Mn Mn 0.3368 0.7283 'International Tables Vol C Tables 4.2.6.8 and 6.1.1.4'
Br Br -0.2901 2.4595 'International Tables Vol C Tables 4.2.6.8 and 6.1.1.4'
Sb Sb -0.5866 1.5461 'International Tables Vol C Tables 4.2.6.8 and 6.1.1.4'

loop_
_geom_angle_atom_site_label_1
_geom_angle_atom_site_label_2
_geom_angle_atom_site_label_3
_geom_angle
C1 Mn1 C5 87.0(4)
C1 Mn1 C2 91.2(3)
C5 Mn1 C2 91.9(3)
C1 Mn1 C4 94.5(3)
C5 Mn1 C4 92.1(3)
C2 Mn1 C4 173.2(3)
C1 Mn1 C3 91.7(3)
C5 Mn1 C3 178.3(3)
C2 Mn1 C3 89.2(3)
C4 Mn1 C3 86.9(3)
C1 Mn1 Sb1 174.6(2)
C5 Mn1 Sb1 88.6(3)
C2 Mn1 Sb1 85.9(2)
C4 Mn1 Sb1 88.8(2)
C3 Mn1 Sb1 92.7(2)
C6 Sb1 C7 109.1(4)
C6 Sb1 Br1 94.6(2)
C7 Sb1 Br1 94.8(2)
C6 Sb1 Mn1 125.9(3)
C7 Sb1 Mn1 120.0(3)
Br1 Sb1 Mn1 102.38(4)
O1 C1 Mn1 175.4(6)
O2 C2 Mn1 178.1(6)
O3 C3 Mn1 176.6(8)
O5 C5 Mn1 175.4(10)
O4 C4 Mn1 177.5(6)
Sb1 C6 H6A 109.5
Sb1 C6 H6B 109.5
H6A C6 H6B 109.5
Sb1 C6 H6C 109.5
H6A C6 H6C 109.5
H6B C6 H6C 109.5
Sb1 C7 H7A 109.5
Sb1 C7 H7B 109.5
H7A C7 H7B 109.5
Sb1 C7 H7C 109.5
H7A C7 H7C 109.5
H7B C7 H7C 109.5
S2 S1 O6 162.7(8)
S2 S1 O7 72.2(4)
O6 S1 O7 117.4(8)
S2 S1 O8 67.9(3)
O6 S1 O8 117.4(8)
O7 S1 O8 110.8(4)
S2 S1 C9 87.0(8)
O6 S1 C9 75.7(10)
O7 S1 C9 122.3(8)
O8 S1 C9 109.5(7)
S2 S1 F4 135.7(7)
O7 S1 F4 133.9(7)
O8 S1 F4 114.0(6)
C9 S1 F4 49.6(9)
S2 S1 C8 56.1(5)
O6 S1 C8 106.7(8)
O7 S1 C8 102.4(5)
O8 S1 C8 99.2(5)
F4 S1 C8 81.0(7)
C9 C8 F1 170.7(17)
C9 C8 F2 71.0(14)
F1 C8 F2 114.6(10)
C9 C8 F3 70.1(14)
F1 C8 F3 114.2(10)
F2 C8 F3 102.9(8)
C9 C8 S2 91.6(14)
F1 C8 S2 79.1(8)
F2 C8 S2 125.9(9)
F3 C8 S2 119.0(9)
C9 C8 O9 146.1(17)
F2 C8 O9 128.9(10)
F3 C8 O9 120.4(10)
S2 C8 O9 54.6(7)
C9 C8 S1 58.4(13)
F1 C8 S1 112.4(9)
F2 C8 S1 104.1(8)
F3 C8 S1 107.7(7)
O9 C8 S1 88.3(7)
F4 O6 S1 100.8(19)
F4 O6 C9 47.0(16)
S1 O6 C9 56.0(8)
O9 F1 C8 104.6(19)
O9 F1 S2 49.7(15)
C8 F1 S2 55.2(6)
S1 S2 O9 156.5(8)
S1 S2 O7 66.2(4)
O9 S2 O7 116.9(6)
S1 S2 O8 72.2(3)
O9 S2 O8 123.2(6)
O7 S2 O8 109.9(4)
S1 S2 C8 90.1(6)
O9 S2 C8 67.4(8)
O7 S2 C8 116.4(6)
O8 S2 C8 117.3(5)
S1 S2 F1 134.8(5)
O7 S2 F1 119.6(5)
O8 S2 F1 129.8(5)
C8 S2 F1 45.7(6)
S1 S2 C9 59.0(7)
O9 S2 C9 99.0(9)
O7 S2 C9 104.2(7)
O8 S2 C9 98.9(7)
F1 S2 C9 77.4(7)
C8 C9 F3 69.5(14)
C8 C9 F2 68.7(14)
F3 C9 F2 101.6(13)
C8 C9 F4 163(2)
F3 C9 F4 120.7(16)
F2 C9 F4 118.8(15)
C8 C9 S1 90.2(15)
F3 C9 S1 124.4(13)
F2 C9 S1 118.7(13)
F4 C9 S1 72.4(11)
C8 C9 S2 56.7(12)
F3 C9 S2 101.7(11)
F2 C9 S2 106.0(11)
F4 C9 S2 106.0(13)
C8 C9 O6 137.6(19)
F3 C9 O6 136.6(15)
F2 C9 O6 119.0(13)
S1 C9 O6 48.3(7)
S2 C9 O6 82.4(9)
F1 O9 S2 108.4(19)
F1 O9 C8 50.8(15)
S2 O9 C8 58.0(6)
O6 F4 C9 108(2)
O6 F4 S1 51.9(15)
C9 F4 S1 58.0(9)

loop_
_geom_bond_atom_site_label_1
_geom_bond_atom_site_label_2
_geom_bond_distance
Mn1 C1 1.849(8)
Mn1 C5 1.870(8)
Mn1 C2 1.870(8)
Mn1 C4 1.887(7)
Mn1 C3 1.894(8)
Mn1 Sb1 2.5847(12)
Sb1 C6 2.107(8)
Sb1 C7 2.117(9)
Sb1 Br1 2.4933(11)
O1 C1 1.128(9)
O2 C2 1.133(9)
O3 C3 1.109(9)
O4 C4 1.130(9)
O5 C5 1.125(10)
C6 H6A 0.9800
C6 H6B 0.9800
C6 H6C 0.9800
C7 H7A 0.9800
C7 H7B 0.9800
C7 H7C 0.9800
S1 S2 1.021(5)
S1 O6 1.405(15)
S1 O7 1.408(6)
S1 O8 1.517(6)
S1 C9 1.561(19)
S1 F4 1.753(15)
S1 C8 1.833(12)
C8 C9 0.96(2)
C8 F1 1.325(16)
C8 F2 1.378(13)
C8 F3 1.384(13)
C8 S2 1.521(12)
C8 O9 1.655(19)
O6 F4 0.818(19)
O6 C9 1.82(2)
O7 S2 1.466(6)
O8 S2 1.475(6)
F1 O9 0.713(14)
F1 S2 1.818(11)
F2 C9 1.399(19)
F3 C9 1.389(19)
S2 O9 1.462(13)
S2 C9 1.819(19)
C9 F4 1.40(2)

loop_
_geom_contact_atom_site_label_1
_geom_contact_atom_site_label_2
_geom_contact_distance
_geom_contact_site_symmetry_2
Sb1 O8 2.696(5) 4_565
